data_2201543
loop_
_publ_author_name
'Xie, Jing-Li'
'Tong, Wen-Jun'
'Zou, Yang'
'Ren, Xiao-Ming'
'Li, Yi-Zhi'
'Meng, Qing-Jin'

_publ_section_title Dichloro(dimethylformamide)[2-hydroxy-5-nitro-<i>N</i>-(8-quinolyl)salicylaldiminato]iron(III)
_journal_issue 7
_journal_name_full 'Acta Crystallographica Section E'
_journal_page_first m334
_journal_page_last m336
_journal_paper_doi 10.1107/S1600536802010073
_journal_volume 58
_journal_year 2002
_chemical_formula_iupac '[Fe Cl2 (C16 H10 N3 O3) (C3 H7 N O)]'
_chemical_formula_moiety 'C19 H17 Cl2 Fe N4 O4'
_chemical_formula_sum 'C19 H17 Cl2 Fe N4 O4'
_chemical_formula_weight 492.12
_chemical_name_systematic
;
Dichloro(dimethylformamide)[2-hydroxy-5-nitro-N-(8-
quinolyl)salicylaldiminato]iron(III)
;
_space_group_IT_number 2
_symmetry_cell_setting triclinic
_symmetry_space_group_name_Hall '-P 1'
_symmetry_space_group_name_H-M 'P -1'
_atom_sites_solution_hydrogens geom
_atom_sites_solution_primary direct
_atom_sites_solution_secondary difmap
_cell_angle_alpha 81.831(4)
_cell_angle_beta 87.033(4)
_cell_angle_gamma 80.405(4)
_cell_formula_units_Z 2
_cell_length_a 9.205(2)
_cell_length_b 10.372(2)
_cell_length_c 10.989(2)
_cell_measurement_reflns_used 742
_cell_measurement_temperature 293(2)
_cell_measurement_theta_max 46.265
_cell_measurement_theta_min 5.095
_cell_volume 1023.6(4)
_computing_cell_refinement SMART
_computing_data_collection 'SMART (Bruker, 1997)'
_computing_data_reduction 'SAINT (Bruker, 1997)'
_computing_molecular_graphics SHELXTL
_computing_publication_material SHELXTL
_computing_structure_refinement SHELXTL
_computing_structure_solution 'SHELXTL (Bruker, 1997)'
_diffrn_ambient_temperature 293(2)
_diffrn_measured_fraction_theta_full 0.925
_diffrn_measured_fraction_theta_max 0.925
_diffrn_measurement_device_type 'Bruker CCD area-detector'
_diffrn_measurement_method '\f and \w'
_diffrn_radiation_monochromator graphite
_diffrn_radiation_source 'sealed tube'
_diffrn_radiation_type MoK\a
_diffrn_radiation_wavelength 0.71073
_diffrn_reflns_av_R_equivalents 0.1106
_diffrn_reflns_av_sigmaI/netI 0.1252
_diffrn_reflns_limit_h_max 12
_diffrn_reflns_limit_h_min -12
_diffrn_reflns_limit_k_max 13
_diffrn_reflns_limit_k_min -7
_diffrn_reflns_limit_l_max 13
_diffrn_reflns_limit_l_min -14
_diffrn_reflns_number 6454
_diffrn_reflns_theta_full 28.05
_diffrn_reflns_theta_max 28.05
_diffrn_reflns_theta_min 2.24
_exptl_absorpt_coefficient_mu 1.032
_exptl_absorpt_correction_T_max 0.908
_exptl_absorpt_correction_T_min 0.816
_exptl_absorpt_correction_type refdelf
_exptl_absorpt_process_details '(Sheldrick, 1990)'
_exptl_crystal_colour black
_exptl_crystal_density_diffrn 1.597
_exptl_crystal_density_method 'not measured'
_exptl_crystal_description needle
_exptl_crystal_F_000 502
_exptl_crystal_size_max 0.20
_exptl_crystal_size_mid 0.10
_exptl_crystal_size_min 0.10
_refine_diff_density_max 0.638
_refine_diff_density_min -0.659
_refine_ls_extinction_method none
_refine_ls_goodness_of_fit_ref 0.950
_refine_ls_hydrogen_treatment constr
_refine_ls_matrix_type full
_refine_ls_number_parameters 273
_refine_ls_number_reflns 4582
_refine_ls_number_restraints 0
_refine_ls_restrained_S_all 0.950
_refine_ls_R_factor_all 0.1233
_refine_ls_R_factor_gt 0.0902
_refine_ls_shift/su_max <0.001
_refine_ls_shift/su_mean 0.000
_refine_ls_structure_factor_coef Fsqd
_refine_ls_weighting_details 'calc w = 1/[\s^2^(Fo^2^)+(0.1404P)^2^] where P = (Fo^2^+2Fc^2^)/3'
_refine_ls_weighting_scheme calc
_refine_ls_wR_factor_gt 0.2214
_refine_ls_wR_factor_ref 0.2439
_reflns_number_gt 2740
_reflns_number_total 4582
_reflns_threshold_expression I>2\s(I)
_cod_data_source_file ob6137.cif
_cod_data_source_block I
_cod_depositor_comments
;
The following automatic conversions were performed:
'_symmetry_cell_setting' value 'Triclinic' changed to 'triclinic'
according to '/home/saulius/struct/CIF-dictionaries/cif_core.dic'
dictionary named 'cif_core.dic' version 2.4.1 from 2010-06-29.

Automatic conversion script
Id: cif_fix_enum 1527 2010-12-29 10:47:43Z saulius 

The following automatic conversions were performed:

'_symmetry_cell_setting' value 'Triclinic' changed to 'triclinic'
according to /home/saulius/struct/CIF-dictionaries/cif_core.dic
dictionary named 'cif_core.dic' version 2.4.1 from 2010-06-29.

Automatic conversion script
Id: cif_fix_values 1715 2011-07-08 13:25:40Z adriana 
;
_cod_database_code 2201543
_cod_database_fobs_code 2201543

loop_
_symmetry_equiv_pos_as_xyz
'x, y, z'
'-x, -y, -z'

loop_
_atom_site_label
_atom_site_fract_x
_atom_site_fract_y
_atom_site_fract_z
_atom_site_U_iso_or_equiv
_atom_site_adp_type
_atom_site_calc_flag
_atom_site_refinement_flags
_atom_site_occupancy
_atom_site_disorder_assembly
_atom_site_disorder_group
_atom_site_type_symbol
Fe1 0.57360(8) 0.71958(7) 0.73631(7) 0.0342(3) Uani d . 1 . . Fe
Cl1 0.77623(16) 0.75476(16) 0.61037(14) 0.0499(4) Uani d . 1 . . Cl
Cl2 0.68525(17) 0.53101(14) 0.85062(15) 0.0490(4) Uani d . 1 . . Cl
O4 0.3766(4) 0.7111(4) 0.8508(4) 0.0439(10) Uani d . 1 . . O
O3 0.4723(4) 0.6449(4) 0.6211(4) 0.0428(10) Uani d . 1 . . O
N2 0.4507(5) 0.9089(4) 0.6641(4) 0.0344(10) Uani d . 1 . . N
C13 0.1221(7) 0.7718(7) 0.3997(6) 0.0480(15) Uani d . 1 . . C
C5 0.5810(6) 0.9818(5) 0.8167(5) 0.0361(12) Uani d . 1 . . C
C11 0.2958(6) 0.8242(5) 0.5335(5) 0.0340(11) Uani d . 1 . . C
C15 0.2968(7) 0.5980(6) 0.4971(5) 0.0453(14) Uani d . 1 . . C
H15 0.3355 0.5087 0.5122 0.054 Uiso calc R 1 . . H
N4 0.1713(6) 0.6252(5) 0.8368(5) 0.0495(13) Uani d . 1 . . N
N1 0.6258(5) 0.8518(4) 0.8551(4) 0.0358(10) Uani d . 1 . . N
C8 0.4849(8) 1.2445(6) 0.7335(6) 0.0516(16) Uani d . 1 . . C
H8 0.4534 1.3329 0.7043 0.062 Uiso calc R 1 . . H
C7 0.4398(7) 1.1472(5) 0.6742(6) 0.0431(13) Uani d . 1 . . C
H7 0.3787 1.1712 0.6071 0.052 Uiso calc R 1 . . H
C6 0.4859(6) 1.0178(5) 0.7153(5) 0.0353(12) Uani d . 1 . . C
C1 0.7093(6) 0.8168(6) 0.9525(5) 0.0449(14) Uani d . 1 . . C
H1 0.7401 0.7275 0.9781 0.054 Uiso calc R 1 . . H
C4 0.6223(6) 1.0810(6) 0.8773(5) 0.0421(13) Uani d . 1 . . C
C16 0.3585(6) 0.6896(6) 0.5533(5) 0.0392(13) Uani d . 1 . . C
C17 0.3116(7) 0.6181(6) 0.8461(6) 0.0456(14) Uani d . 1 . . C
H17 0.3686 0.5348 0.8496 0.055 Uiso calc R 1 . . H
N3 0.0025(7) 0.8160(6) 0.3145(6) 0.0696(19) Uani d . 1 . . N
C10 0.3450(6) 0.9249(5) 0.5877(5) 0.0369(12) Uani d . 1 . . C
H10 0.2965 1.0107 0.5662 0.044 Uiso calc R 1 . . H
C12 0.1772(7) 0.8628(6) 0.4534(6) 0.0454(14) Uani d . 1 . . C
H12 0.1362 0.9515 0.4371 0.055 Uiso calc R 1 . . H
C14 0.1800(7) 0.6393(6) 0.4203(6) 0.0498(16) Uani d . 1 . . C
H14 0.1405 0.5786 0.3826 0.060 Uiso calc R 1 . . H
C3 0.7123(7) 1.0378(7) 0.9811(6) 0.0524(16) Uani d . 1 . . C
H3 0.7433 1.0992 1.0236 0.063 Uiso calc R 1 . . H
C2 0.7526(7) 0.9078(7) 1.0179(6) 0.0518(16) Uani d . 1 . . C
H2 0.8095 0.8793 1.0871 0.062 Uiso calc R 1 . . H
C9 0.5736(7) 1.2133(6) 0.8327(6) 0.0492(15) Uani d . 1 . . C
H9 0.6014 1.2798 0.8704 0.059 Uiso calc R 1 . . H
O2 -0.0450(8) 0.7356(6) 0.2654(7) 0.126(3) Uani d . 1 . . O
O1 -0.0491(7) 0.9327(6) 0.2966(6) 0.091(2) Uani d . 1 . . O
C19 0.1011(9) 0.5110(8) 0.8294(8) 0.077(2) Uani d . 1 . . C
H19A 0.1753 0.4347 0.8254 0.116 Uiso calc R 1 . . H
H19B 0.0432 0.5267 0.7571 0.116 Uiso calc R 1 . . H
H19C 0.0385 0.4963 0.9010 0.116 Uiso calc R 1 . . H
C18 0.0766(9) 0.7517(10) 0.8343(11) 0.099(3) Uani d . 1 . . C
H18A 0.0507 0.7686 0.9170 0.149 Uiso calc R 1 . . H
H18B -0.0113 0.7506 0.7913 0.149 Uiso calc R 1 . . H
H18C 0.1274 0.8198 0.7930 0.149 Uiso calc R 1 . . H

loop_
_atom_site_aniso_label
_atom_site_aniso_U_11
_atom_site_aniso_U_22
_atom_site_aniso_U_33
_atom_site_aniso_U_12
_atom_site_aniso_U_13
_atom_site_aniso_U_23
Fe1 0.0365(4) 0.0291(5) 0.0368(5) -0.0004(3) -0.0121(3) -0.0054(3)
Cl1 0.0451(8) 0.0567(10) 0.0443(8) -0.0019(7) -0.0040(6) -0.0010(7)
Cl2 0.0544(9) 0.0335(8) 0.0558(9) -0.0010(6) -0.0183(7) 0.0045(6)
O4 0.043(2) 0.038(2) 0.054(2) -0.0114(18) 0.0024(18) -0.0133(19)
O3 0.039(2) 0.034(2) 0.057(3) 0.0066(16) -0.0242(18) -0.0165(18)
N2 0.037(2) 0.030(2) 0.037(2) -0.0007(18) -0.0087(18) -0.0082(19)
C13 0.046(3) 0.053(4) 0.045(3) 0.004(3) -0.021(3) -0.014(3)
C5 0.035(3) 0.037(3) 0.036(3) -0.001(2) -0.005(2) -0.008(2)
C11 0.038(3) 0.028(3) 0.035(3) 0.002(2) -0.008(2) -0.007(2)
C15 0.051(3) 0.035(3) 0.049(3) 0.006(3) -0.013(3) -0.016(3)
N4 0.044(3) 0.049(3) 0.060(3) -0.014(2) -0.009(2) -0.010(2)
N1 0.045(3) 0.031(2) 0.032(2) -0.006(2) -0.0117(19) -0.0037(19)
C8 0.080(5) 0.023(3) 0.051(4) -0.007(3) -0.004(3) -0.005(3)
C7 0.056(3) 0.029(3) 0.046(3) -0.006(3) -0.011(3) -0.006(2)
C6 0.038(3) 0.035(3) 0.034(3) -0.009(2) -0.003(2) -0.007(2)
C1 0.046(3) 0.046(4) 0.043(3) 0.002(3) -0.015(3) -0.009(3)
C4 0.045(3) 0.037(3) 0.046(3) -0.005(3) -0.003(3) -0.015(3)
C16 0.045(3) 0.044(3) 0.031(3) -0.003(3) -0.009(2) -0.012(2)
C17 0.050(3) 0.039(3) 0.047(3) -0.003(3) -0.007(3) -0.005(3)
N3 0.078(4) 0.052(4) 0.080(4) 0.007(3) -0.049(4) -0.018(3)
C10 0.049(3) 0.021(3) 0.037(3) 0.003(2) -0.012(2) -0.001(2)
C12 0.048(3) 0.036(3) 0.052(4) 0.003(3) -0.017(3) -0.010(3)
C14 0.049(3) 0.042(4) 0.063(4) -0.003(3) -0.025(3) -0.020(3)
C3 0.047(3) 0.067(5) 0.051(4) -0.010(3) -0.010(3) -0.031(3)
C2 0.049(3) 0.063(4) 0.044(3) 0.000(3) -0.016(3) -0.013(3)
C9 0.063(4) 0.038(3) 0.053(4) -0.016(3) -0.006(3) -0.017(3)
O2 0.146(6) 0.069(4) 0.175(7) 0.012(4) -0.131(6) -0.044(4)
O1 0.094(4) 0.069(4) 0.111(5) 0.013(3) -0.071(4) -0.020(3)
C19 0.069(5) 0.069(5) 0.103(7) -0.035(4) -0.013(4) -0.010(5)
C18 0.054(5) 0.093(7) 0.157(10) -0.001(5) -0.026(5) -0.044(7)

loop_
_atom_type_symbol
_atom_type_description
_atom_type_scat_dispersion_real
_atom_type_scat_dispersion_imag
_atom_type_scat_source
C C 0.0033 0.0016 'International Tables Vol C Tables 4.2.6.8 and 6.1.1.4'
H H 0.0000 0.0000 'International Tables Vol C Tables 4.2.6.8 and 6.1.1.4'
N N 0.0061 0.0033 'International Tables Vol C Tables 4.2.6.8 and 6.1.1.4'
O O 0.0106 0.0060 'International Tables Vol C Tables 4.2.6.8 and 6.1.1.4'
Cl Cl 0.1484 0.1585 'International Tables Vol C Tables 4.2.6.8 and 6.1.1.4'
Fe Fe 0.3463 0.8444 'International Tables Vol C Tables 4.2.6.8 and 6.1.1.4'

loop_
_geom_angle_atom_site_label_1
_geom_angle_atom_site_label_2
_geom_angle_atom_site_label_3
_geom_angle
_geom_angle_publ_flag
O3 Fe1 N1 161.49(16) no
O3 Fe1 O4 85.20(17) no
N1 Fe1 O4 85.47(16) no
O3 Fe1 N2 86.91(16) no
N1 Fe1 N2 75.96(16) no
O4 Fe1 N2 81.82(17) no
O3 Fe1 Cl2 100.15(12) no
N1 Fe1 Cl2 95.70(12) no
O4 Fe1 Cl2 89.43(12) no
N2 Fe1 Cl2 168.29(13) no
O3 Fe1 Cl1 96.91(14) no
N1 Fe1 Cl1 90.74(13) no
O4 Fe1 Cl1 173.40(11) no
N2 Fe1 Cl1 92.03(13) no
Cl2 Fe1 Cl1 96.34(6) no
C17 O4 Fe1 117.0(4) ?
C16 O3 Fe1 133.6(4) ?
C10 N2 C6 120.7(5) ?
C10 N2 Fe1 124.4(4) ?
C6 N2 Fe1 114.7(3) ?
C12 C13 C14 121.9(5) ?
C12 C13 N3 119.0(6) ?
C14 C13 N3 119.1(5) ?
N1 C5 C4 121.7(5) ?
N1 C5 C6 118.5(5) ?
C4 C5 C6 119.8(5) ?
C12 C11 C16 118.3(5) ?
C12 C11 C10 117.2(5) ?
C16 C11 C10 124.6(5) ?
C14 C15 C16 120.7(6) ?
C14 C15 H15 119.6 ?
C16 C15 H15 119.6 ?
C17 N4 C18 119.5(6) ?
C17 N4 C19 123.2(6) ?
C18 N4 C19 117.2(6) ?
C1 N1 C5 119.2(5) ?
C1 N1 Fe1 125.2(4) ?
C5 N1 Fe1 115.3(3) ?
C9 C8 C7 122.0(6) ?
C9 C8 H8 119.0 ?
C7 C8 H8 119.0 ?
C6 C7 C8 119.6(6) ?
C6 C7 H7 120.2 ?
C8 C7 H7 120.2 ?
C7 C6 N2 126.0(5) ?
C7 C6 C5 119.9(5) ?
N2 C6 C5 114.1(5) ?
N1 C1 C2 122.6(6) ?
N1 C1 H1 118.7 ?
C2 C1 H1 118.7 ?
C9 C4 C5 119.0(5) ?
C9 C4 C3 124.2(6) ?
C5 C4 C3 116.8(6) ?
O3 C16 C15 117.7(5) ?
O3 C16 C11 123.0(5) ?
C15 C16 C11 119.3(5) ?
O4 C17 N4 125.9(6) ?
O4 C17 H17 117.0 ?
N4 C17 H17 117.0 ?
O2 N3 O1 121.7(6) ?
O2 N3 C13 119.1(6) ?
O1 N3 C13 119.2(6) ?
N2 C10 C11 126.3(5) ?
N2 C10 H10 116.9 ?
C11 C10 H10 116.9 ?
C13 C12 C11 120.6(5) ?
C13 C12 H12 119.7 ?
C11 C12 H12 119.7 ?
C15 C14 C13 119.2(5) ?
C15 C14 H14 120.4 ?
C13 C14 H14 120.4 ?
C2 C3 C4 119.9(6) ?
C2 C3 H3 120.0 ?
C4 C3 H3 120.0 ?
C3 C2 C1 119.8(6) ?
C3 C2 H2 120.1 ?
C1 C2 H2 120.1 ?
C8 C9 C4 119.7(5) ?
C8 C9 H9 120.1 ?
C4 C9 H9 120.1 ?
N4 C19 H19A 109.5 ?
N4 C19 H19B 109.5 ?
H19A C19 H19B 109.5 ?
N4 C19 H19C 109.5 ?
H19A C19 H19C 109.5 ?
H19B C19 H19C 109.5 ?
N4 C18 H18A 109.5 ?
N4 C18 H18B 109.5 ?
H18A C18 H18B 109.5 ?
N4 C18 H18C 109.5 ?
H18A C18 H18C 109.5 ?
H18B C18 H18C 109.5 ?

loop_
_geom_bond_atom_site_label_1
_geom_bond_atom_site_label_2
_geom_bond_site_symmetry_2
_geom_bond_distance
_geom_bond_publ_flag
Fe1 O3 . 1.927(4) yes
Fe1 N1 . 2.147(4) yes
Fe1 O4 . 2.160(4) yes
Fe1 N2 . 2.162(4) yes
Fe1 Cl2 . 2.2858(16) yes
Fe1 Cl1 . 2.3116(18) yes
O4 C17 . 1.226(7) ?
O3 C16 . 1.299(6) ?
N2 C10 . 1.293(7) ?
N2 C6 . 1.420(7) ?
C13 C12 . 1.359(8) ?
C13 C14 . 1.380(9) ?
C13 N3 . 1.455(7) ?
C5 N1 . 1.355(7) ?
C5 C4 . 1.414(8) ?
C5 C6 . 1.422(7) ?
C11 C12 . 1.406(7) ?
C11 C16 . 1.410(8) ?
C11 C10 . 1.419(7) ?
C15 C14 . 1.374(8) ?
C15 C16 . 1.410(8) ?
C15 H15 . 0.9300 ?
N4 C17 . 1.289(8) ?
N4 C18 . 1.447(10) ?
N4 C19 . 1.454(8) ?
N1 C1 . 1.323(7) ?
C8 C9 . 1.365(9) ?
C8 C7 . 1.404(8) ?
C8 H8 . 0.9300 ?
C7 C6 . 1.358(8) ?
C7 H7 . 0.9300 ?
C1 C2 . 1.383(8) ?
C1 H1 . 0.9300 ?
C4 C9 . 1.397(8) ?
C4 C3 . 1.420(8) ?
C17 H17 . 0.9300 ?
N3 O2 . 1.205(7) ?
N3 O1 . 1.217(7) ?
C10 H10 . 0.9300 ?
C12 H12 . 0.9300 ?
C14 H14 . 0.9300 ?
C3 C2 . 1.346(9) ?
C3 H3 . 0.9300 ?
C2 H2 . 0.9300 ?
C9 H9 . 0.9300 ?
C19 H19A . 0.9600 ?
C19 H19B . 0.9600 ?
C19 H19C . 0.9600 ?
C18 H18A . 0.9600 ?
C18 H18B . 0.9600 ?
C18 H18C . 0.9600 ?

loop_
_geom_hbond_atom_site_label_D
_geom_hbond_atom_site_label_H
_geom_hbond_atom_site_label_A
_geom_hbond_site_symmetry_A
_geom_hbond_distance_DH
_geom_hbond_distance_HA
_geom_hbond_distance_DA
_geom_hbond_angle_DHA
_geom_hbond_publ_flag
C1 H1 Cl2 . 0.93 2.76 3.359(6) 123 yes
C2 H2 O2 1_656 0.93 2.58 3.478(10) 164 yes
C7 H7 Cl1 2_676 0.93 2.79 3.719(7) 174 yes
C9 H9 Cl2 1_565 0.93 2.81 3.645(6) 149 yes
